data_4124769
loop_
_publ_author_name
'Kriegel, Benjamin M.'
'Bergman, Robert G.'
'Arnold, John'

_publ_section_title
;
 Nitrene Metathesis and Catalytic Nitrene Transfer Promoted by Niobium
 Bis(imido) Complexes.
;
_journal_issue 1
_journal_name_full 'Journal of the American Chemical Society'
_journal_page_first 52
_journal_page_last 55
_journal_paper_doi 10.1021/jacs.5b11287
_journal_volume 138
_journal_year 2016
_chemical_formula_sum 'C36 H59 N4 Nb Si'
_chemical_formula_weight 668.87
_chemical_name_common bmkxr30
_chemical_name_systematic
; 
 ? 
;
_space_group_crystal_system triclinic
_space_group_IT_number 2
_space_group_name_Hall '-P 1'
_space_group_name_H-M_alt 'P -1'
_symmetry_space_group_name_Hall '-P 1'
_symmetry_space_group_name_H-M 'P -1'
_atom_sites_solution_hydrogens geom
_atom_sites_solution_primary iterative
_atom_sites_solution_secondary difmap
_audit_creation_method SHELXL-2014
_cell_angle_alpha 92.209(2)
_cell_angle_beta 102.071(2)
_cell_angle_gamma 96.205(2)
_cell_formula_units_Z 2
_cell_length_a 11.0636(5)
_cell_length_b 13.0724(6)
_cell_length_c 13.4439(6)
_cell_measurement_reflns_used 9791
_cell_measurement_temperature 100(2)
_cell_measurement_theta_max 25.41
_cell_measurement_theta_min 2.60
_cell_volume 1886.49(15)
_computing_cell_refinement 'Bruker SAINT'
_computing_data_collection 'Bruker APEX2'
_computing_data_reduction 'Bruker SAINT'
_computing_molecular_graphics ORTEP-32
_computing_publication_material WinGX
_computing_structure_refinement 'SHELXL-2014 (Sheldrick, 2014)'
_computing_structure_solution SIR-92
_diffrn_ambient_temperature 100(2)
_diffrn_detector_area_resol_mean 8.366
_diffrn_measured_fraction_theta_full 0.999
_diffrn_measured_fraction_theta_max 0.996
_diffrn_measurement_device_type 'Bruker APEX-II CCD'
_diffrn_measurement_method 'phi and omega scans'
_diffrn_radiation_type MoK\a
_diffrn_radiation_wavelength 0.71073
_diffrn_reflns_av_R_equivalents 0.0269
_diffrn_reflns_av_unetI/netI 0.0170
_diffrn_reflns_laue_measured_fraction_full 0.999
_diffrn_reflns_laue_measured_fraction_max 0.996
_diffrn_reflns_limit_h_max 13
_diffrn_reflns_limit_h_min -13
_diffrn_reflns_limit_k_max 15
_diffrn_reflns_limit_k_min -15
_diffrn_reflns_limit_l_max 16
_diffrn_reflns_limit_l_min -16
_diffrn_reflns_number 51010
_diffrn_reflns_point_group_measured_fraction_full 0.999
_diffrn_reflns_point_group_measured_fraction_max 0.996
_diffrn_reflns_theta_full 25.000
_diffrn_reflns_theta_max 25.414
_diffrn_reflns_theta_min 1.552
_diffrn_source 'microfocus sealed tube'
_exptl_absorpt_coefficient_mu 0.378
_exptl_absorpt_correction_T_max 0.7452
_exptl_absorpt_correction_T_min 0.7003
_exptl_absorpt_correction_type multi-scan
_exptl_absorpt_process_details SADABS
_exptl_crystal_colour yellow
_exptl_crystal_density_diffrn 1.178
_exptl_crystal_description block
_exptl_crystal_F_000 716
_exptl_crystal_size_max 0.120
_exptl_crystal_size_mid 0.100
_exptl_crystal_size_min 0.100
_refine_diff_density_max 0.330
_refine_diff_density_min -0.304
_refine_diff_density_rms 0.046
_refine_ls_extinction_method none
_refine_ls_goodness_of_fit_ref 1.076
_refine_ls_hydrogen_treatment constr
_refine_ls_matrix_type full
_refine_ls_number_parameters 395
_refine_ls_number_reflns 6934
_refine_ls_number_restraints 0
_refine_ls_restrained_S_all 1.076
_refine_ls_R_factor_all 0.0229
_refine_ls_R_factor_gt 0.0211
_refine_ls_shift/su_max 0.006
_refine_ls_shift/su_mean 0.000
_refine_ls_structure_factor_coef Fsqd
_refine_ls_weighting_details 'w=1/[\s^2^(Fo^2^)+(0.0187P)^2^+1.3755P] where P=(Fo^2^+2Fc^2^)/3'
_refine_ls_weighting_scheme calc
_refine_ls_wR_factor_gt 0.0525
_refine_ls_wR_factor_ref 0.0535
_reflns_Friedel_coverage 0.000
_reflns_number_gt 6556
_reflns_number_total 6934
_reflns_threshold_expression 'I > 2\s(I)'
_cod_data_source_file bmkxr30.cif
_cod_data_source_block shelx
_cod_depositor_comments 'Adding full bibliography for 4124762--4124769.cif.'
_cod_database_code 4124769
_shelx_space_group_comment
; 
The symmetry employed for this shelxl refinement is uniquely defined 
by the following loop, which should always be used as a source of 
symmetry information in preference to the above space-group names. 
They are only intended as comments. 
;
_shelx_estimated_absorpt_t_min 0.956
_shelx_estimated_absorpt_t_max 0.963
_shelxl_version_number 2014-3

loop_
_space_group_symop_operation_xyz
'x, y, z'
'-x, -y, -z'

loop_
_atom_site_label
_atom_site_type_symbol
_atom_site_fract_x
_atom_site_fract_y
_atom_site_fract_z
_atom_site_U_iso_or_equiv
_atom_site_adp_type
_atom_site_occupancy
_atom_site_site_symmetry_order
_atom_site_calc_flag
_atom_site_refinement_flags_posn
_atom_site_refinement_flags_adp
C1 C 0.54854(13) 0.17698(11) 0.29700(11) 0.0117(3) Uani 1 1 d . .
C2 C 0.50048(13) 0.22973(11) 0.21147(11) 0.0130(3) Uani 1 1 d . .
H2 H 0.4154 0.2079 0.1819 0.016 Uiso 1 1 calc R U
C3 C 0.55533(13) 0.30958(11) 0.16084(11) 0.0118(3) Uani 1 1 d . .
C4 C 0.45638(14) 0.10672(12) 0.33882(12) 0.0168(3) Uani 1 1 d . .
H4A H 0.4515 0.0364 0.3089 0.025 Uiso 1 1 calc R U
H4B H 0.3742 0.1310 0.3216 0.025 Uiso 1 1 calc R U
H4C H 0.4835 0.1071 0.4131 0.025 Uiso 1 1 calc R U
C5 C 0.46926(14) 0.37735(12) 0.10113(12) 0.0191(3) Uani 1 1 d . .
H5A H 0.4813 0.4458 0.1367 0.029 Uiso 1 1 calc R U
H5B H 0.3829 0.3468 0.0945 0.029 Uiso 1 1 calc R U
H5C H 0.4874 0.3837 0.0332 0.029 Uiso 1 1 calc R U
C6 C 0.70861(13) 0.15506(11) 0.44524(11) 0.0114(3) Uani 1 1 d . .
C7 C 0.73979(14) 0.05539(12) 0.46324(11) 0.0143(3) Uani 1 1 d . .
C8 C 0.78167(15) 0.03167(13) 0.56401(12) 0.0189(3) Uani 1 1 d . .
H8 H 0.8043 -0.0353 0.5777 0.023 Uiso 1 1 calc R U
C9 C 0.79093(16) 0.10309(13) 0.64418(12) 0.0217(4) Uani 1 1 d . .
H9 H 0.8197 0.0853 0.7122 0.026 Uiso 1 1 calc R U
C10 C 0.75819(15) 0.20070(13) 0.62521(12) 0.0197(3) Uani 1 1 d . .
H10 H 0.7639 0.2494 0.6808 0.024 Uiso 1 1 calc R U
C11 C 0.71703(13) 0.22912(12) 0.52616(11) 0.0141(3) Uani 1 1 d . .
C12 C 0.72803(15) -0.02761(12) 0.37820(12) 0.0181(3) Uani 1 1 d . .
H12 H 0.6924 0.0018 0.3123 0.022 Uiso 1 1 calc R U
C13 C 0.85588(17) -0.05869(14) 0.37188(14) 0.0275(4) Uani 1 1 d . .
H13A H 0.9087 0.0013 0.3568 0.041 Uiso 1 1 calc R U
H13B H 0.8460 -0.1132 0.3177 0.041 Uiso 1 1 calc R U
H13C H 0.8948 -0.0841 0.4371 0.041 Uiso 1 1 calc R U
C14 C 0.63886(17) -0.12176(12) 0.39203(13) 0.0243(4) Uani 1 1 d . .
H14A H 0.6749 -0.1551 0.4535 0.036 Uiso 1 1 calc R U
H14B H 0.6258 -0.1707 0.3326 0.036 Uiso 1 1 calc R U
H14C H 0.5590 -0.0996 0.3988 0.036 Uiso 1 1 calc R U
C15 C 0.67996(15) 0.33650(12) 0.50646(12) 0.0164(3) Uani 1 1 d . .
H15 H 0.6984 0.3550 0.4392 0.020 Uiso 1 1 calc R U
C16 C 0.54068(17) 0.33931(14) 0.49919(16) 0.0312(4) Uani 1 1 d . .
H16A H 0.4934 0.2900 0.4444 0.047 Uiso 1 1 calc R U
H16B H 0.5196 0.4089 0.4845 0.047 Uiso 1 1 calc R U
H16C H 0.5196 0.3208 0.5640 0.047 Uiso 1 1 calc R U
C17 C 0.75246(18) 0.41930(13) 0.58682(14) 0.0280(4) Uani 1 1 d . .
H17A H 0.7284 0.4080 0.6520 0.042 Uiso 1 1 calc R U
H17B H 0.7335 0.4875 0.5650 0.042 Uiso 1 1 calc R U
H17C H 0.8419 0.4154 0.5949 0.042 Uiso 1 1 calc R U
C18 C 0.72941(13) 0.41824(11) 0.12538(11) 0.0120(3) Uani 1 1 d . .
C19 C 0.76261(14) 0.50991(12) 0.18786(12) 0.0150(3) Uani 1 1 d . .
C20 C 0.81484(15) 0.59653(12) 0.14757(13) 0.0200(3) Uani 1 1 d . .
H20 H 0.8368 0.6596 0.1881 0.024 Uiso 1 1 calc R U
C21 C 0.83515(15) 0.59206(12) 0.04958(13) 0.0207(4) Uani 1 1 d . .
H21 H 0.8704 0.6519 0.0232 0.025 Uiso 1 1 calc R U
C22 C 0.80429(14) 0.50085(12) -0.00983(12) 0.0184(3) Uani 1 1 d . .
H22 H 0.8198 0.4984 -0.0767 0.022 Uiso 1 1 calc R U
C23 C 0.75074(14) 0.41192(12) 0.02618(11) 0.0139(3) Uani 1 1 d . .
C24 C 0.75021(15) 0.51523(12) 0.29831(12) 0.0176(3) Uani 1 1 d . .
H24 H 0.6969 0.4516 0.3091 0.021 Uiso 1 1 calc R U
C25 C 0.87748(17) 0.51560(15) 0.36860(13) 0.0295(4) Uani 1 1 d . .
H25A H 0.9140 0.4536 0.3525 0.044 Uiso 1 1 calc R U
H25B H 0.8684 0.5164 0.4396 0.044 Uiso 1 1 calc R U
H25C H 0.9320 0.5770 0.3589 0.044 Uiso 1 1 calc R U
C26 C 0.68868(18) 0.60808(16) 0.32614(15) 0.0337(4) Uani 1 1 d . .
H26A H 0.7413 0.6717 0.3195 0.051 Uiso 1 1 calc R U
H26B H 0.6782 0.6051 0.3966 0.051 Uiso 1 1 calc R U
H26C H 0.6071 0.6071 0.2802 0.051 Uiso 1 1 calc R U
C27 C 0.71939(15) 0.31351(12) -0.04306(12) 0.0169(3) Uani 1 1 d . .
H27 H 0.6854 0.2575 -0.0044 0.020 Uiso 1 1 calc R U
C28 C 0.62008(16) 0.32610(14) -0.13855(12) 0.0238(4) Uani 1 1 d . .
H28A H 0.5445 0.3441 -0.1184 0.036 Uiso 1 1 calc R U
H28B H 0.6009 0.2613 -0.1808 0.036 Uiso 1 1 calc R U
H28C H 0.6513 0.3811 -0.1775 0.036 Uiso 1 1 calc R U
C29 C 0.83702(16) 0.28132(14) -0.07250(13) 0.0242(4) Uani 1 1 d . .
H29A H 0.8759 0.3377 -0.1053 0.036 Uiso 1 1 calc R U
H29B H 0.8148 0.2200 -0.1198 0.036 Uiso 1 1 calc R U
H29C H 0.8956 0.2656 -0.0111 0.036 Uiso 1 1 calc R U
C30 C 1.06823(13) 0.26332(12) 0.27412(11) 0.0139(3) Uani 1 1 d . .
C31 C 1.09920(15) 0.16973(14) 0.21742(13) 0.0234(4) Uani 1 1 d . .
H31A H 1.0771 0.1072 0.2508 0.035 Uiso 1 1 calc R U
H31B H 1.1885 0.1772 0.2183 0.035 Uiso 1 1 calc R U
H31C H 1.0519 0.1646 0.1467 0.035 Uiso 1 1 calc R U
C32 C 1.13848(15) 0.27203(13) 0.38575(12) 0.0214(4) Uani 1 1 d . .
H32A H 1.1172 0.3325 0.4208 0.032 Uiso 1 1 calc R U
H32B H 1.2283 0.2793 0.3888 0.032 Uiso 1 1 calc R U
H32C H 1.1148 0.2098 0.4190 0.032 Uiso 1 1 calc R U
C33 C 1.10269(15) 0.36140(13) 0.22205(13) 0.0227(4) Uani 1 1 d . .
H33A H 1.0568 0.3557 0.1509 0.034 Uiso 1 1 calc R U
H33B H 1.1923 0.3698 0.2243 0.034 Uiso 1 1 calc R U
H33C H 1.0809 0.4213 0.2577 0.034 Uiso 1 1 calc R U
C34 C 0.62323(18) -0.11792(14) 0.08156(14) 0.0296(4) Uani 1 1 d . .
H34A H 0.6310 -0.1278 0.1544 0.044 Uiso 1 1 calc R U
H34B H 0.6303 -0.1832 0.0460 0.044 Uiso 1 1 calc R U
H34C H 0.5421 -0.0952 0.0537 0.044 Uiso 1 1 calc R U
C35 C 0.90025(16) -0.07580(13) 0.09385(13) 0.0246(4) Uani 1 1 d . .
H35A H 0.9682 -0.0260 0.0828 0.037 Uiso 1 1 calc R U
H35B H 0.8942 -0.1382 0.0494 0.037 Uiso 1 1 calc R U
H35C H 0.9169 -0.0935 0.1652 0.037 Uiso 1 1 calc R U
C36 C 0.72213(17) 0.00831(13) -0.07483(12) 0.0251(4) Uani 1 1 d . .
H36A H 0.6467 0.0426 -0.0932 0.038 Uiso 1 1 calc R U
H36B H 0.7116 -0.0569 -0.1158 0.038 Uiso 1 1 calc R U
H36C H 0.7935 0.0530 -0.0878 0.038 Uiso 1 1 calc R U
N1 N 0.67055(11) 0.18572(9) 0.34196(9) 0.0099(2) Uani 1 1 d . .
N2 N 0.67747(11) 0.32714(9) 0.16686(9) 0.0105(2) Uani 1 1 d . .
N3 N 0.93562(11) 0.25455(9) 0.27147(9) 0.0117(3) Uani 1 1 d . .
N4 N 0.75160(12) 0.09267(10) 0.13718(9) 0.0148(3) Uani 1 1 d . .
Si Si 0.74999(4) -0.01781(3) 0.06352(3) 0.01469(9) Uani 1 1 d . .
Nb Nb 0.77501(2) 0.20447(2) 0.22690(2) 0.00837(4) Uani 1 1 d . .

loop_
_atom_site_aniso_label
_atom_site_aniso_U_11
_atom_site_aniso_U_22
_atom_site_aniso_U_33
_atom_site_aniso_U_23
_atom_site_aniso_U_13
_atom_site_aniso_U_12
C1 0.0121(7) 0.0104(7) 0.0134(7) -0.0025(6) 0.0050(6) 0.0010(6)
C2 0.0086(7) 0.0152(7) 0.0144(7) -0.0007(6) 0.0016(6) 0.0000(6)
C3 0.0128(7) 0.0122(7) 0.0102(7) -0.0015(6) 0.0018(6) 0.0022(6)
C4 0.0127(7) 0.0203(8) 0.0166(8) 0.0045(6) 0.0029(6) -0.0015(6)
C5 0.0138(8) 0.0212(8) 0.0225(9) 0.0073(7) 0.0025(6) 0.0045(6)
C6 0.0087(7) 0.0153(7) 0.0107(7) 0.0027(6) 0.0042(6) -0.0003(6)
C7 0.0144(7) 0.0157(8) 0.0144(8) 0.0027(6) 0.0069(6) 0.0012(6)
C8 0.0213(8) 0.0192(8) 0.0187(8) 0.0080(6) 0.0065(7) 0.0064(6)
C9 0.0254(9) 0.0290(9) 0.0110(8) 0.0065(7) 0.0033(7) 0.0040(7)
C10 0.0231(8) 0.0233(9) 0.0124(8) -0.0025(6) 0.0049(6) 0.0002(7)
C11 0.0122(7) 0.0162(8) 0.0141(8) -0.0001(6) 0.0051(6) -0.0011(6)
C12 0.0281(9) 0.0137(8) 0.0152(8) 0.0039(6) 0.0080(7) 0.0064(6)
C13 0.0388(11) 0.0249(9) 0.0269(9) 0.0070(7) 0.0185(8) 0.0149(8)
C14 0.0379(10) 0.0138(8) 0.0215(9) 0.0018(7) 0.0075(8) 0.0021(7)
C15 0.0220(8) 0.0133(8) 0.0143(8) -0.0019(6) 0.0066(6) 0.0000(6)
C16 0.0262(10) 0.0180(9) 0.0502(12) -0.0050(8) 0.0100(9) 0.0058(7)
C17 0.0360(10) 0.0189(9) 0.0266(9) -0.0053(7) 0.0059(8) -0.0031(7)
C18 0.0102(7) 0.0111(7) 0.0152(7) 0.0048(6) 0.0025(6) 0.0029(6)
C19 0.0131(7) 0.0141(8) 0.0180(8) 0.0031(6) 0.0025(6) 0.0038(6)
C20 0.0214(8) 0.0127(8) 0.0247(9) 0.0008(6) 0.0038(7) -0.0007(6)
C21 0.0192(8) 0.0151(8) 0.0278(9) 0.0090(7) 0.0054(7) -0.0017(6)
C22 0.0185(8) 0.0204(8) 0.0177(8) 0.0076(6) 0.0062(6) 0.0020(6)
C23 0.0124(7) 0.0145(8) 0.0146(7) 0.0039(6) 0.0015(6) 0.0027(6)
C24 0.0217(8) 0.0136(8) 0.0175(8) -0.0013(6) 0.0054(7) 0.0002(6)
C25 0.0284(10) 0.0406(11) 0.0209(9) -0.0013(8) 0.0044(8) 0.0130(8)
C26 0.0357(11) 0.0401(11) 0.0293(10) -0.0013(8) 0.0091(8) 0.0198(9)
C27 0.0217(8) 0.0166(8) 0.0127(8) 0.0028(6) 0.0056(6) -0.0003(6)
C28 0.0254(9) 0.0273(9) 0.0165(8) 0.0013(7) 0.0019(7) -0.0014(7)
C29 0.0279(9) 0.0242(9) 0.0220(9) -0.0001(7) 0.0080(7) 0.0053(7)
C30 0.0102(7) 0.0155(8) 0.0157(8) 0.0002(6) 0.0028(6) 0.0006(6)
C31 0.0133(8) 0.0291(9) 0.0284(9) -0.0059(7) 0.0050(7) 0.0063(7)
C32 0.0180(8) 0.0237(9) 0.0197(8) 0.0013(7) -0.0021(7) 0.0028(7)
C33 0.0191(8) 0.0264(9) 0.0221(9) 0.0040(7) 0.0070(7) -0.0054(7)
C34 0.0336(10) 0.0236(9) 0.0318(10) -0.0062(8) 0.0151(8) -0.0085(8)
C35 0.0297(9) 0.0214(9) 0.0260(9) -0.0011(7) 0.0111(8) 0.0092(7)
C36 0.0344(10) 0.0233(9) 0.0176(8) -0.0051(7) 0.0064(7) 0.0039(7)
N1 0.0115(6) 0.0091(6) 0.0098(6) 0.0009(5) 0.0037(5) 0.0015(5)
N2 0.0117(6) 0.0103(6) 0.0099(6) 0.0009(5) 0.0034(5) 0.0013(5)
N3 0.0130(6) 0.0113(6) 0.0120(6) 0.0031(5) 0.0043(5) 0.0028(5)
N4 0.0180(7) 0.0141(6) 0.0134(6) 0.0008(5) 0.0053(5) 0.0034(5)
Si 0.0180(2) 0.0120(2) 0.0151(2) -0.00302(16) 0.00726(17) 0.00051(16)
Nb 0.00961(7) 0.00800(7) 0.00852(7) 0.00063(5) 0.00372(5) 0.00205(5)

loop_
_atom_type_symbol
_atom_type_description
_atom_type_scat_dispersion_real
_atom_type_scat_dispersion_imag
_atom_type_scat_source
C C 0.0033 0.0016 'International Tables Vol C Tables 4.2.6.8 and 6.1.1.4'
H H 0.0000 0.0000 'International Tables Vol C Tables 4.2.6.8 and 6.1.1.4'
N N 0.0061 0.0033 'International Tables Vol C Tables 4.2.6.8 and 6.1.1.4'
Si Si 0.0817 0.0704 'International Tables Vol C Tables 4.2.6.8 and 6.1.1.4'
Nb Nb -2.0727 0.6215 'International Tables Vol C Tables 4.2.6.8 and 6.1.1.4'

loop_
_geom_angle_atom_site_label_1
_geom_angle_atom_site_label_2
_geom_angle_atom_site_label_3
_geom_angle
N1 C1 C2 123.61(13)
N1 C1 C4 119.61(13)
C2 C1 C4 116.77(13)
C1 C2 C3 131.95(13)
C1 C2 H2 114.0
C3 C2 H2 114.0
N2 C3 C2 122.78(13)
N2 C3 C5 120.26(13)
C2 C3 C5 116.93(13)
C1 C4 H4A 109.5
C1 C4 H4B 109.5
H4A C4 H4B 109.5
C1 C4 H4C 109.5
H4A C4 H4C 109.5
H4B C4 H4C 109.5
C3 C5 H5A 109.5
C3 C5 H5B 109.5
H5A C5 H5B 109.5
C3 C5 H5C 109.5
H5A C5 H5C 109.5
H5B C5 H5C 109.5
C7 C6 C11 121.34(14)
C7 C6 N1 120.48(13)
C11 C6 N1 118.15(13)
C8 C7 C6 118.03(14)
C8 C7 C12 119.10(14)
C6 C7 C12 122.87(14)
C9 C8 C7 121.52(15)
C9 C8 H8 119.2
C7 C8 H8 119.2
C8 C9 C10 119.74(15)
C8 C9 H9 120.1
C10 C9 H9 120.1
C9 C10 C11 121.30(15)
C9 C10 H10 119.4
C11 C10 H10 119.4
C10 C11 C6 118.07(14)
C10 C11 C15 120.72(14)
C6 C11 C15 121.20(13)
C7 C12 C13 110.85(14)
C7 C12 C14 111.12(13)
C13 C12 C14 110.94(14)
C7 C12 H12 107.9
C13 C12 H12 107.9
C14 C12 H12 107.9
C12 C13 H13A 109.5
C12 C13 H13B 109.5
H13A C13 H13B 109.5
C12 C13 H13C 109.5
H13A C13 H13C 109.5
H13B C13 H13C 109.5
C12 C14 H14A 109.5
C12 C14 H14B 109.5
H14A C14 H14B 109.5
C12 C14 H14C 109.5
H14A C14 H14C 109.5
H14B C14 H14C 109.5
C11 C15 C16 111.62(13)
C11 C15 C17 113.27(14)
C16 C15 C17 108.91(14)
C11 C15 H15 107.6
C16 C15 H15 107.6
C17 C15 H15 107.6
C15 C16 H16A 109.5
C15 C16 H16B 109.5
H16A C16 H16B 109.5
C15 C16 H16C 109.5
H16A C16 H16C 109.5
H16B C16 H16C 109.5
C15 C17 H17A 109.5
C15 C17 H17B 109.5
H17A C17 H17B 109.5
C15 C17 H17C 109.5
H17A C17 H17C 109.5
H17B C17 H17C 109.5
C23 C18 C19 121.65(13)
C23 C18 N2 119.58(13)
C19 C18 N2 118.71(13)
C20 C19 C18 118.09(14)
C20 C19 C24 119.72(14)
C18 C19 C24 122.10(13)
C21 C20 C19 121.05(15)
C21 C20 H20 119.5
C19 C20 H20 119.5
C22 C21 C20 120.01(14)
C22 C21 H21 120.0
C20 C21 H21 120.0
C21 C22 C23 121.44(15)
C21 C22 H22 119.3
C23 C22 H22 119.3
C22 C23 C18 117.75(14)
C22 C23 C27 118.86(14)
C18 C23 C27 123.39(13)
C19 C24 C25 109.89(13)
C19 C24 C26 113.07(14)
C25 C24 C26 110.24(14)
C19 C24 H24 107.8
C25 C24 H24 107.8
C26 C24 H24 107.8
C24 C25 H25A 109.5
C24 C25 H25B 109.5
H25A C25 H25B 109.5
C24 C25 H25C 109.5
H25A C25 H25C 109.5
H25B C25 H25C 109.5
C24 C26 H26A 109.5
C24 C26 H26B 109.5
H26A C26 H26B 109.5
C24 C26 H26C 109.5
H26A C26 H26C 109.5
H26B C26 H26C 109.5
C23 C27 C28 111.44(13)
C23 C27 C29 110.40(13)
C28 C27 C29 110.55(13)
C23 C27 H27 108.1
C28 C27 H27 108.1
C29 C27 H27 108.1
C27 C28 H28A 109.5
C27 C28 H28B 109.5
H28A C28 H28B 109.5
C27 C28 H28C 109.5
H28A C28 H28C 109.5
H28B C28 H28C 109.5
C27 C29 H29A 109.5
C27 C29 H29B 109.5
H29A C29 H29B 109.5
C27 C29 H29C 109.5
H29A C29 H29C 109.5
H29B C29 H29C 109.5
N3 C30 C31 110.13(12)
N3 C30 C32 108.50(12)
C31 C30 C32 110.76(13)
N3 C30 C33 107.94(12)
C31 C30 C33 109.64(13)
C32 C30 C33 109.82(13)
C30 C31 H31A 109.5
C30 C31 H31B 109.5
H31A C31 H31B 109.5
C30 C31 H31C 109.5
H31A C31 H31C 109.5
H31B C31 H31C 109.5
C30 C32 H32A 109.5
C30 C32 H32B 109.5
H32A C32 H32B 109.5
C30 C32 H32C 109.5
H32A C32 H32C 109.5
H32B C32 H32C 109.5
C30 C33 H33A 109.5
C30 C33 H33B 109.5
H33A C33 H33B 109.5
C30 C33 H33C 109.5
H33A C33 H33C 109.5
H33B C33 H33C 109.5
Si C34 H34A 109.5
Si C34 H34B 109.5
H34A C34 H34B 109.5
Si C34 H34C 109.5
H34A C34 H34C 109.5
H34B C34 H34C 109.5
Si C35 H35A 109.5
Si C35 H35B 109.5
H35A C35 H35B 109.5
Si C35 H35C 109.5
H35A C35 H35C 109.5
H35B C35 H35C 109.5
Si C36 H36A 109.5
Si C36 H36B 109.5
H36A C36 H36B 109.5
Si C36 H36C 109.5
H36A C36 H36C 109.5
H36B C36 H36C 109.5
C1 N1 C6 119.84(12)
C1 N1 Nb 108.21(9)
C6 N1 Nb 129.50(9)
C3 N2 C18 120.08(12)
C3 N2 Nb 113.26(9)
C18 N2 Nb 126.38(9)
C30 N3 Nb 155.85(10)
Si N4 Nb 171.32(8)
N4 Si C36 110.90(7)
N4 Si C34 110.54(7)
C36 Si C34 108.02(8)
N4 Si C35 113.04(7)
C36 Si C35 106.61(8)
C34 Si C35 107.52(9)
N3 Nb N4 113.40(6)
N3 Nb N2 107.83(5)
N4 Nb N2 112.92(5)
N3 Nb N1 115.21(5)
N4 Nb N1 113.34(5)
N2 Nb N1 92.19(5)

loop_
_geom_bond_atom_site_label_1
_geom_bond_atom_site_label_2
_geom_bond_distance
C1 N1 1.3493(19)
C1 C2 1.402(2)
C1 C4 1.509(2)
C2 C3 1.418(2)
C2 H2 0.9500
C3 N2 1.3308(19)
C3 C5 1.501(2)
C4 H4A 0.9800
C4 H4B 0.9800
C4 H4C 0.9800
C5 H5A 0.9800
C5 H5B 0.9800
C5 H5C 0.9800
C6 C7 1.401(2)
C6 C11 1.409(2)
C6 N1 1.4494(18)
C7 C8 1.395(2)
C7 C12 1.521(2)
C8 C9 1.378(2)
C8 H8 0.9500
C9 C10 1.382(2)
C9 H9 0.9500
C10 C11 1.393(2)
C10 H10 0.9500
C11 C15 1.522(2)
C12 C13 1.531(2)
C12 C14 1.535(2)
C12 H12 1.0000
C13 H13A 0.9800
C13 H13B 0.9800
C13 H13C 0.9800
C14 H14A 0.9800
C14 H14B 0.9800
C14 H14C 0.9800
C15 C16 1.528(2)
C15 C17 1.530(2)
C15 H15 1.0000
C16 H16A 0.9800
C16 H16B 0.9800
C16 H16C 0.9800
C17 H17A 0.9800
C17 H17B 0.9800
C17 H17C 0.9800
C18 C23 1.403(2)
C18 C19 1.405(2)
C18 N2 1.4479(18)
C19 C20 1.395(2)
C19 C24 1.519(2)
C20 C21 1.382(2)
C20 H20 0.9500
C21 C22 1.379(2)
C21 H21 0.9500
C22 C23 1.397(2)
C22 H22 0.9500
C23 C27 1.523(2)
C24 C25 1.522(2)
C24 C26 1.525(2)
C24 H24 1.0000
C25 H25A 0.9800
C25 H25B 0.9800
C25 H25C 0.9800
C26 H26A 0.9800
C26 H26B 0.9800
C26 H26C 0.9800
C27 C28 1.532(2)
C27 C29 1.532(2)
C27 H27 1.0000
C28 H28A 0.9800
C28 H28B 0.9800
C28 H28C 0.9800
C29 H29A 0.9800
C29 H29B 0.9800
C29 H29C 0.9800
C30 N3 1.4521(18)
C30 C31 1.524(2)
C30 C32 1.533(2)
C30 C33 1.534(2)
C31 H31A 0.9800
C31 H31B 0.9800
C31 H31C 0.9800
C32 H32A 0.9800
C32 H32B 0.9800
C32 H32C 0.9800
C33 H33A 0.9800
C33 H33B 0.9800
C33 H33C 0.9800
C34 Si 1.8730(17)
C34 H34A 0.9800
C34 H34B 0.9800
C34 H34C 0.9800
C35 Si 1.8754(17)
C35 H35A 0.9800
C35 H35B 0.9800
C35 H35C 0.9800
C36 Si 1.8716(17)
C36 H36A 0.9800
C36 H36B 0.9800
C36 H36C 0.9800
N1 Nb 2.1223(12)
N2 Nb 2.1207(12)
N3 Nb 1.7939(12)
N4 Si 1.7157(13)
N4 Nb 1.8192(12)
